data_7703537
loop_
_publ_author_name
'Dutta, Debarpan'
'Kundu, Suman'
'Weyherm\"uller, Thomas'
'Ghosh, Prasanta'

_publ_section_title
;
 Metal promoted conversion of aromatic amines to ortho-phenylenediimine
 derivatives by a radical coupling path.
;
_journal_issue 16
_journal_name_full 'Dalton transactions (Cambridge, England : 2003)'
_journal_page_first 5015
_journal_page_last 5019
_journal_paper_doi 10.1039/d0dt00089b
_journal_volume 49
_journal_year 2020
_chemical_formula_moiety 'C42 H33 Cl2 N2 P Ru S2'
_chemical_formula_sum 'C42 H33 Cl2 N2 P Ru S2'
_chemical_formula_weight 832.76
_space_group_crystal_system triclinic
_space_group_IT_number 2
_space_group_name_Hall '-P 1'
_space_group_name_H-M_alt 'P -1'
_atom_sites_solution_hydrogens geom
_atom_sites_solution_primary heavy
_atom_sites_solution_secondary difmap
_audit_creation_method SHELXL-2018/3
_audit_update_record
;
2020-01-03 deposited with the CCDC.	2020-02-18 downloaded from the CCDC.
;
_cell_angle_alpha 102.105(2)
_cell_angle_beta 95.801(2)
_cell_angle_gamma 101.584(2)
_cell_formula_units_Z 2
_cell_length_a 9.9814(5)
_cell_length_b 13.5654(6)
_cell_length_c 15.3462(7)
_cell_measurement_reflns_used 9782
_cell_measurement_temperature 293(2)
_cell_measurement_theta_max 28.36
_cell_measurement_theta_min 2.68
_cell_volume 1967.95(16)
_computing_cell_refinement 'Bruker SAINT'
_computing_data_collection 'Bruker APEX2'
_computing_data_reduction 'Bruker SAINT'
_computing_structure_refinement 'SHELXL-2018/3 (Sheldrick, 2018)'
_computing_structure_solution 'SHELXS-97 (Sheldrick 2008)'
_diffrn_ambient_temperature 293(2)
_diffrn_measured_fraction_theta_full 0.994
_diffrn_measured_fraction_theta_max 0.994
_diffrn_measurement_device_type 'Bruker APEX-II CCD'
_diffrn_measurement_method '\f and \w scans'
_diffrn_radiation_type MoK\a
_diffrn_radiation_wavelength 0.71073
_diffrn_reflns_av_R_equivalents 0.0363
_diffrn_reflns_av_unetI/netI 0.0355
_diffrn_reflns_Laue_measured_fraction_full 0.994
_diffrn_reflns_Laue_measured_fraction_max 0.994
_diffrn_reflns_limit_h_max 13
_diffrn_reflns_limit_h_min -13
_diffrn_reflns_limit_k_max 18
_diffrn_reflns_limit_k_min -18
_diffrn_reflns_limit_l_max 19
_diffrn_reflns_limit_l_min -20
_diffrn_reflns_number 31467
_diffrn_reflns_point_group_measured_fraction_full 0.994
_diffrn_reflns_point_group_measured_fraction_max 0.994
_diffrn_reflns_theta_full 25.242
_diffrn_reflns_theta_max 28.361
_diffrn_reflns_theta_min 2.905
_exptl_absorpt_coefficient_mu 0.713
_exptl_absorpt_correction_T_max 0.802
_exptl_absorpt_correction_T_min 0.660
_exptl_absorpt_correction_type multi-scan
_exptl_absorpt_process_details 'APEX2 (Bruker AXS Inc. 2007)'
_exptl_crystal_colour black
_exptl_crystal_density_diffrn 1.405
_exptl_crystal_description prism
_exptl_crystal_F_000 848
_exptl_crystal_size_max 0.660
_exptl_crystal_size_mid 0.480
_exptl_crystal_size_min 0.300
_refine_diff_density_max 0.733
_refine_diff_density_min -0.796
_refine_diff_density_rms 0.081
_refine_ls_extinction_coef 0.0099(6)
_refine_ls_extinction_expression Fc^*^=kFc[1+0.001xFc^2^\l^3^/sin(2\q)]^-1/4^
_refine_ls_extinction_method 'SHELXL-2018/3 (Sheldrick 2018)'
_refine_ls_goodness_of_fit_ref 1.114
_refine_ls_hydrogen_treatment constr
_refine_ls_matrix_type full
_refine_ls_number_parameters 452
_refine_ls_number_reflns 9801
_refine_ls_number_restraints 0
_refine_ls_restrained_S_all 1.114
_refine_ls_R_factor_all 0.0453
_refine_ls_R_factor_gt 0.0380
_refine_ls_shift/su_max 0.001
_refine_ls_shift/su_mean 0.000
_refine_ls_structure_factor_coef Fsqd
_refine_ls_weighting_details 'w=1/[\s^2^(Fo^2^)+3.9629P] where P=(Fo^2^+2Fc^2^)/3'
_refine_ls_weighting_scheme calc
_refine_ls_wR_factor_gt 0.0893
_refine_ls_wR_factor_ref 0.0936
_reflns_Friedel_coverage 0.000
_reflns_number_gt 8642
_reflns_number_total 9801
_reflns_threshold_expression 'I > 2\s(I)'
_cod_data_source_file d0dt00089b2.cif
_cod_data_source_block 1
_cod_depositor_comments 'Adding full bibliography for 7703537--7703539.cif.'
_cod_database_code 7703537
_shelx_shelxl_version_number 2018/3
_shelx_space_group_comment
;
The symmetry employed for this shelxl refinement is uniquely defined
by the following loop, which should always be used as a source of
symmetry information in preference to the above space-group names.
They are only intended as comments.
;
_shelx_estimated_absorpt_t_min 0.651
_shelx_estimated_absorpt_t_max 0.815

loop_
_space_group_symop_operation_xyz
'x, y, z'
'-x, -y, -z'

loop_
_atom_site_label
_atom_site_type_symbol
_atom_site_fract_x
_atom_site_fract_y
_atom_site_fract_z
_atom_site_U_iso_or_equiv
_atom_site_adp_type
_atom_site_occupancy
_atom_site_site_symmetry_order
_atom_site_calc_flag
_atom_site_refinement_flags_posn
_atom_site_refinement_flags_adp
_atom_site_refinement_flags_occupancy
_atom_site_disorder_assembly
_atom_site_disorder_group
Ru1 Ru 0.71769(2) 0.29098(2) 0.67525(2) 0.02144(7) Uani 1 1 d . . . . .
Cl1 Cl 0.94167(7) 0.40872(6) 0.70600(5) 0.03501(16) Uani 1 1 d . . . . .
Cl2 Cl 0.79415(8) 0.19741(6) 0.54401(5) 0.03855(17) Uani 1 1 d . . . . .
S1 S 0.59628(7) 0.38344(5) 0.59270(4) 0.02634(14) Uani 1 1 d . . . . .
N1 N 0.7656(2) 0.18806(17) 0.74030(16) 0.0271(5) Uani 1 1 d . . . . .
H1 H 0.834749 0.202770 0.782706 0.033 Uiso 1 1 calc R U . . .
C1 C 0.6827(3) 0.0954(2) 0.71320(18) 0.0273(5) Uani 1 1 d . . . . .
S2 S 0.83577(10) 0.02149(7) 0.83410(6) 0.0443(2) Uani 1 1 d . . . . .
N2 N 0.5454(2) 0.18205(17) 0.63883(15) 0.0241(4) Uani 1 1 d . . . . .
C2 C 0.7010(3) 0.0054(2) 0.7440(2) 0.0359(6) Uani 1 1 d . . . . .
C3 C 0.6116(4) -0.0870(2) 0.7048(3) 0.0479(8) Uani 1 1 d . . . . .
H3 H 0.622591 -0.145807 0.724300 0.057 Uiso 1 1 calc R U . . .
C4 C 0.5020(4) -0.0957(2) 0.6348(2) 0.0453(8) Uani 1 1 d . . . . .
H4 H 0.447706 -0.160846 0.606071 0.054 Uiso 1 1 calc R U . . .
C5 C 0.4747(3) -0.0110(2) 0.6090(2) 0.0343(6) Uani 1 1 d . . . . .
H5 H 0.400684 -0.017946 0.564448 0.041 Uiso 1 1 calc R U . . .
C6 C 0.5603(3) 0.0884(2) 0.65057(18) 0.0270(5) Uani 1 1 d . . . . .
C7 C 0.4214(3) 0.2021(2) 0.60052(18) 0.0261(5) Uani 1 1 d . . . . .
C8 C 0.2896(3) 0.1418(2) 0.5991(2) 0.0371(7) Uani 1 1 d . . . . .
H8 H 0.279898 0.080674 0.618565 0.045 Uiso 1 1 calc R U . . .
C9 C 0.1735(3) 0.1732(3) 0.5686(3) 0.0477(8) Uani 1 1 d . . . . .
H9 H 0.086427 0.131728 0.566742 0.057 Uiso 1 1 calc R U . . .
C10 C 0.1839(3) 0.2642(3) 0.5410(3) 0.0493(9) Uani 1 1 d . . . . .
H10 H 0.104672 0.283743 0.520327 0.059 Uiso 1 1 calc R U . . .
C11 C 0.3139(3) 0.3266(3) 0.5443(2) 0.0396(7) Uani 1 1 d . . . . .
H11 H 0.321760 0.389183 0.527323 0.048 Uiso 1 1 calc R U . . .
C12 C 0.4321(3) 0.2957(2) 0.57291(19) 0.0288(5) Uani 1 1 d . . . . .
C13 C 0.6453(3) 0.3870(2) 0.48372(19) 0.0299(6) Uani 1 1 d . . . . .
C14 C 0.5512(3) 0.3703(2) 0.4063(2) 0.0367(6) Uani 1 1 d . . . . .
H14 H 0.456728 0.349943 0.407028 0.044 Uiso 1 1 calc R U . . .
C15 C 0.6013(4) 0.3848(3) 0.3272(2) 0.0496(9) Uani 1 1 d . . . . .
H15 H 0.539503 0.372154 0.274386 0.060 Uiso 1 1 calc R U . . .
C16 C 0.7399(4) 0.4172(3) 0.3261(2) 0.0543(9) Uani 1 1 d . . . . .
H16 H 0.771883 0.428444 0.273317 0.065 Uiso 1 1 calc R U . . .
C17 C 0.8316(4) 0.4331(3) 0.4035(3) 0.0568(10) Uani 1 1 d . . . . .
H17 H 0.925904 0.454314 0.402498 0.068 Uiso 1 1 calc R U . . .
C18 C 0.7861(3) 0.4181(3) 0.4823(2) 0.0472(8) Uani 1 1 d . . . . .
H18 H 0.849085 0.428737 0.534254 0.057 Uiso 1 1 calc R U . . .
C19 C 0.9575(4) -0.0413(3) 0.7825(3) 0.0443(8) Uani 1 1 d . . . . .
C20 C 0.9714(5) -0.0517(4) 0.6923(3) 0.0683(12) Uani 1 1 d . . . . .
H20 H 0.915289 -0.024939 0.655630 0.082 Uiso 1 1 calc R U . . .
C21 C 1.0669(6) -0.1010(5) 0.6572(4) 0.0949(19) Uani 1 1 d . . . . .
H21 H 1.074919 -0.107182 0.596497 0.114 Uiso 1 1 calc R U . . .
C22 C 1.1510(6) -0.1413(5) 0.7082(6) 0.108(2) Uani 1 1 d . . . . .
H22 H 1.214437 -0.175787 0.682751 0.130 Uiso 1 1 calc R U . . .
C23 C 1.1402(5) -0.1300(5) 0.7990(6) 0.102(2) Uani 1 1 d . . . . .
H23 H 1.197981 -0.156301 0.834919 0.122 Uiso 1 1 calc R U . . .
C24 C 1.0424(4) -0.0791(4) 0.8374(4) 0.0705(13) Uani 1 1 d . . . . .
H24 H 1.035359 -0.071233 0.898297 0.085 Uiso 1 1 calc R U . . .
P1 P 0.66276(7) 0.38227(5) 0.80735(4) 0.02245(13) Uani 1 1 d . . . . .
C25 C 0.6826(3) 0.5228(2) 0.82736(19) 0.0299(6) Uani 1 1 d . . . . .
C26 C 0.7487(3) 0.5792(2) 0.7726(2) 0.0348(6) Uani 1 1 d . . . . .
H26 H 0.779482 0.545122 0.721995 0.042 Uiso 1 1 calc R U . . .
C27 C 0.7698(4) 0.6865(3) 0.7923(3) 0.0461(8) Uani 1 1 d . . . . .
H27 H 0.815092 0.723638 0.755126 0.055 Uiso 1 1 calc R U . . .
C28 C 0.7245(4) 0.7376(3) 0.8660(3) 0.0541(9) Uani 1 1 d . . . . .
H28 H 0.738790 0.809404 0.878840 0.065 Uiso 1 1 calc R U . . .
C29 C 0.6572(4) 0.6827(3) 0.9216(3) 0.0572(10) Uani 1 1 d . . . . .
H29 H 0.625855 0.717382 0.971584 0.069 Uiso 1 1 calc R U . . .
C30 C 0.6367(4) 0.5757(3) 0.9024(2) 0.0454(8) Uani 1 1 d . . . . .
H30 H 0.591840 0.538862 0.939926 0.054 Uiso 1 1 calc R U . . .
C31 C 0.4831(3) 0.3309(2) 0.81739(18) 0.0287(5) Uani 1 1 d . . . . .
C32 C 0.3790(3) 0.3806(3) 0.7997(3) 0.0462(8) Uani 1 1 d . . . . .
H32 H 0.400658 0.446142 0.788076 0.055 Uiso 1 1 calc R U . . .
C33 C 0.2417(4) 0.3326(4) 0.7992(3) 0.0657(12) Uani 1 1 d . . . . .
H33 H 0.172122 0.366379 0.787147 0.079 Uiso 1 1 calc R U . . .
C34 C 0.2076(4) 0.2357(4) 0.8163(3) 0.0648(12) Uani 1 1 d . . . . .
H34 H 0.115882 0.204966 0.817276 0.078 Uiso 1 1 calc R U . . .
C35 C 0.3095(4) 0.1853(3) 0.8318(3) 0.0531(9) Uani 1 1 d . . . . .
H35 H 0.286554 0.119235 0.842073 0.064 Uiso 1 1 calc R U . . .
C36 C 0.4469(3) 0.2314(2) 0.8324(2) 0.0374(7) Uani 1 1 d . . . . .
H36 H 0.515358 0.196003 0.842805 0.045 Uiso 1 1 calc R U . . .
C37 C 0.7581(3) 0.3700(2) 0.91206(18) 0.0302(6) Uani 1 1 d . . . . .
C38 C 0.8970(3) 0.3676(3) 0.9176(2) 0.0397(7) Uani 1 1 d . . . . .
H38 H 0.941983 0.370056 0.867596 0.048 Uiso 1 1 calc R U . . .
C39 C 0.9694(4) 0.3616(3) 0.9990(3) 0.0553(10) Uani 1 1 d . . . . .
H39 H 1.062332 0.359593 1.002573 0.066 Uiso 1 1 calc R U . . .
C40 C 0.9047(5) 0.3586(4) 1.0728(3) 0.0705(13) Uani 1 1 d . . . . .
H40 H 0.953553 0.354995 1.126504 0.085 Uiso 1 1 calc R U . . .
C41 C 0.7680(5) 0.3610(4) 1.0678(3) 0.0761(14) Uani 1 1 d . . . . .
H41 H 0.724069 0.358523 1.118185 0.091 Uiso 1 1 calc R U . . .
C42 C 0.6938(4) 0.3670(3) 0.9879(2) 0.0534(9) Uani 1 1 d . . . . .
H42 H 0.600940 0.369138 0.985360 0.064 Uiso 1 1 calc R U . . .

loop_
_atom_site_aniso_label
_atom_site_aniso_U_11
_atom_site_aniso_U_22
_atom_site_aniso_U_33
_atom_site_aniso_U_23
_atom_site_aniso_U_13
_atom_site_aniso_U_12
Ru1 0.01665(10) 0.02309(11) 0.02378(11) 0.00540(7) 0.00181(7) 0.00338(7)
Cl1 0.0193(3) 0.0412(4) 0.0411(4) 0.0121(3) 0.0008(3) -0.0015(3)
Cl2 0.0339(4) 0.0436(4) 0.0347(4) -0.0007(3) 0.0107(3) 0.0086(3)
S1 0.0236(3) 0.0263(3) 0.0279(3) 0.0077(2) -0.0002(2) 0.0036(2)
N1 0.0231(10) 0.0254(11) 0.0311(12) 0.0043(9) -0.0007(9) 0.0060(9)
C1 0.0294(13) 0.0241(12) 0.0294(13) 0.0058(10) 0.0056(11) 0.0081(10)
S2 0.0538(5) 0.0430(4) 0.0399(4) 0.0119(3) 0.0000(4) 0.0212(4)
N2 0.0199(10) 0.0258(11) 0.0250(11) 0.0053(8) 0.0008(8) 0.0034(8)
C2 0.0411(16) 0.0297(14) 0.0391(16) 0.0095(12) 0.0041(13) 0.0128(12)
C3 0.055(2) 0.0264(15) 0.063(2) 0.0138(15) 0.0013(17) 0.0096(14)
C4 0.0485(19) 0.0274(15) 0.052(2) 0.0016(14) 0.0011(16) 0.0025(14)
C5 0.0330(15) 0.0275(14) 0.0371(16) 0.0025(12) 0.0013(12) 0.0021(11)
C6 0.0261(13) 0.0260(13) 0.0277(13) 0.0047(10) 0.0055(10) 0.0044(10)
C7 0.0184(11) 0.0304(13) 0.0261(13) 0.0039(10) -0.0014(10) 0.0031(10)
C8 0.0234(13) 0.0396(16) 0.0448(17) 0.0129(13) 0.0001(12) -0.0016(12)
C9 0.0203(14) 0.056(2) 0.062(2) 0.0154(17) -0.0008(14) 0.0005(14)
C10 0.0237(15) 0.064(2) 0.061(2) 0.0200(18) -0.0049(14) 0.0107(15)
C11 0.0294(15) 0.0438(17) 0.0476(18) 0.0147(14) -0.0018(13) 0.0123(13)
C12 0.0227(12) 0.0332(14) 0.0296(14) 0.0079(11) 0.0013(10) 0.0053(11)
C13 0.0319(14) 0.0272(13) 0.0306(14) 0.0114(11) 0.0005(11) 0.0038(11)
C14 0.0361(16) 0.0360(16) 0.0348(15) 0.0103(12) -0.0026(12) 0.0030(13)
C15 0.057(2) 0.057(2) 0.0298(16) 0.0143(15) -0.0045(15) 0.0049(18)
C16 0.058(2) 0.067(2) 0.0382(19) 0.0201(17) 0.0095(17) 0.0070(19)
C17 0.0394(19) 0.083(3) 0.050(2) 0.031(2) 0.0088(16) 0.0001(18)
C18 0.0329(16) 0.068(2) 0.0370(17) 0.0233(16) -0.0027(13) -0.0052(15)
C19 0.0384(17) 0.0330(16) 0.060(2) 0.0132(15) 0.0036(15) 0.0049(13)
C20 0.058(3) 0.080(3) 0.063(3) 0.005(2) 0.011(2) 0.017(2)
C21 0.068(3) 0.099(4) 0.099(4) -0.017(3) 0.033(3) 0.008(3)
C22 0.057(3) 0.082(4) 0.188(8) 0.023(5) 0.040(4) 0.019(3)
C23 0.051(3) 0.086(4) 0.186(7) 0.057(5) 0.016(4) 0.031(3)
C24 0.047(2) 0.076(3) 0.103(4) 0.047(3) 0.009(2) 0.020(2)
P1 0.0200(3) 0.0235(3) 0.0236(3) 0.0061(2) 0.0019(2) 0.0045(2)
C25 0.0280(13) 0.0250(13) 0.0344(14) 0.0037(11) 0.0006(11) 0.0064(11)
C26 0.0335(15) 0.0309(14) 0.0378(16) 0.0076(12) 0.0024(12) 0.0039(12)
C27 0.0477(19) 0.0320(16) 0.056(2) 0.0144(15) 0.0028(16) 0.0011(14)
C28 0.056(2) 0.0288(16) 0.070(3) 0.0030(16) 0.0023(19) 0.0059(15)
C29 0.071(3) 0.0361(18) 0.060(2) -0.0050(16) 0.020(2) 0.0135(18)
C30 0.054(2) 0.0369(17) 0.0450(19) 0.0050(14) 0.0160(16) 0.0111(15)
C31 0.0235(12) 0.0331(14) 0.0281(13) 0.0050(11) 0.0064(10) 0.0043(11)
C32 0.0303(16) 0.052(2) 0.059(2) 0.0175(17) 0.0036(15) 0.0118(14)
C33 0.0242(16) 0.095(3) 0.083(3) 0.026(3) 0.0084(18) 0.0209(19)
C34 0.0269(17) 0.085(3) 0.073(3) 0.012(2) 0.0121(18) -0.0060(18)
C35 0.046(2) 0.054(2) 0.052(2) 0.0118(17) 0.0153(17) -0.0080(17)
C36 0.0326(15) 0.0388(16) 0.0412(17) 0.0105(13) 0.0114(13) 0.0052(13)
C37 0.0318(14) 0.0305(14) 0.0243(13) 0.0040(10) -0.0033(11) 0.0041(11)
C38 0.0331(15) 0.0443(18) 0.0394(17) 0.0101(14) -0.0023(13) 0.0069(13)
C39 0.0392(19) 0.063(2) 0.057(2) 0.0126(19) -0.0168(17) 0.0103(17)
C40 0.073(3) 0.088(3) 0.044(2) 0.021(2) -0.024(2) 0.012(2)
C41 0.079(3) 0.119(4) 0.0262(18) 0.018(2) -0.0008(19) 0.016(3)
C42 0.050(2) 0.081(3) 0.0314(17) 0.0147(17) 0.0046(15) 0.0183(19)

loop_
_atom_type_symbol
_atom_type_description
_atom_type_scat_dispersion_real
_atom_type_scat_dispersion_imag
_atom_type_scat_source
C C 0.0033 0.0016 'International Tables Vol C Tables 4.2.6.8 and 6.1.1.4'
H H 0.0000 0.0000 'International Tables Vol C Tables 4.2.6.8 and 6.1.1.4'
Cl Cl 0.1484 0.1585 'International Tables Vol C Tables 4.2.6.8 and 6.1.1.4'
N N 0.0061 0.0033 'International Tables Vol C Tables 4.2.6.8 and 6.1.1.4'
P P 0.1023 0.0942 'International Tables Vol C Tables 4.2.6.8 and 6.1.1.4'
Ru Ru -1.2594 0.8363 'International Tables Vol C Tables 4.2.6.8 and 6.1.1.4'
S S 0.1246 0.1234 'International Tables Vol C Tables 4.2.6.8 and 6.1.1.4'

loop_
_geom_angle_atom_site_label_1
_geom_angle_atom_site_label_2
_geom_angle_atom_site_label_3
_geom_angle
_geom_angle_site_symmetry_1
_geom_angle_site_symmetry_3
_geom_angle_publ_flag
N2 Ru1 N1 79.85(9) . . ?
N2 Ru1 P1 98.29(7) . . ?
N1 Ru1 P1 89.36(7) . . ?
N2 Ru1 S1 84.13(6) . . ?
N1 Ru1 S1 163.56(7) . . ?
P1 Ru1 S1 89.35(2) . . ?
N2 Ru1 Cl1 172.31(7) . . ?
N1 Ru1 Cl1 97.96(7) . . ?
P1 Ru1 Cl1 89.02(3) . . ?
S1 Ru1 Cl1 98.40(3) . . ?
N2 Ru1 Cl2 85.24(7) . . ?
N1 Ru1 Cl2 88.11(7) . . ?
P1 Ru1 Cl2 175.23(3) . . ?
S1 Ru1 Cl2 94.22(3) . . ?
Cl1 Ru1 Cl2 87.33(3) . . ?
C12 S1 C13 106.28(13) . . ?
C12 S1 Ru1 97.08(9) . . ?
C13 S1 Ru1 114.80(9) . . ?
C1 N1 Ru1 114.43(18) . . ?
C1 N1 H1 122.8 . . ?
Ru1 N1 H1 122.8 . . ?
N1 C1 C2 125.5(3) . . ?
N1 C1 C6 115.2(2) . . ?
C2 C1 C6 119.3(3) . . ?
C2 S2 C19 103.84(16) . . ?
C6 N2 C7 124.8(2) . . ?
C6 N2 Ru1 113.65(17) . . ?
C7 N2 Ru1 121.49(17) . . ?
C3 C2 C1 118.6(3) . . ?
C3 C2 S2 123.3(2) . . ?
C1 C2 S2 118.0(2) . . ?
C2 C3 C4 121.5(3) . . ?
C2 C3 H3 119.3 . . ?
C4 C3 H3 119.3 . . ?
C5 C4 C3 121.5(3) . . ?
C5 C4 H4 119.2 . . ?
C3 C4 H4 119.2 . . ?
C4 C5 C6 119.5(3) . . ?
C4 C5 H5 120.3 . . ?
C6 C5 H5 120.3 . . ?
N2 C6 C5 128.5(3) . . ?
N2 C6 C1 112.7(2) . . ?
C5 C6 C1 118.8(2) . . ?
C8 C7 C12 118.5(2) . . ?
C8 C7 N2 124.0(3) . . ?
C12 C7 N2 117.0(2) . . ?
C9 C8 C7 120.0(3) . . ?
C9 C8 H8 120.0 . . ?
C7 C8 H8 120.0 . . ?
C10 C9 C8 121.6(3) . . ?
C10 C9 H9 119.2 . . ?
C8 C9 H9 119.2 . . ?
C9 C10 C11 119.3(3) . . ?
C9 C10 H10 120.3 . . ?
C11 C10 H10 120.3 . . ?
C10 C11 C12 120.2(3) . . ?
C10 C11 H11 119.9 . . ?
C12 C11 H11 119.9 . . ?
C11 C12 C7 120.4(3) . . ?
C11 C12 S1 120.0(2) . . ?
C7 C12 S1 118.8(2) . . ?
C14 C13 C18 120.5(3) . . ?
C14 C13 S1 123.7(2) . . ?
C18 C13 S1 115.6(2) . . ?
C13 C14 C15 118.6(3) . . ?
C13 C14 H14 120.7 . . ?
C15 C14 H14 120.7 . . ?
C16 C15 C14 121.0(3) . . ?
C16 C15 H15 119.5 . . ?
C14 C15 H15 119.5 . . ?
C15 C16 C17 119.5(3) . . ?
C15 C16 H16 120.2 . . ?
C17 C16 H16 120.2 . . ?
C18 C17 C16 121.0(3) . . ?
C18 C17 H17 119.5 . . ?
C16 C17 H17 119.5 . . ?
C17 C18 C13 119.3(3) . . ?
C17 C18 H18 120.3 . . ?
C13 C18 H18 120.3 . . ?
C24 C19 C20 120.0(4) . . ?
C24 C19 S2 116.7(3) . . ?
C20 C19 S2 123.3(3) . . ?
C21 C20 C19 120.2(5) . . ?
C21 C20 H20 119.9 . . ?
C19 C20 H20 119.9 . . ?
C22 C21 C20 121.9(6) . . ?
C22 C21 H21 119.0 . . ?
C20 C21 H21 119.0 . . ?
C21 C22 C23 118.7(6) . . ?
C21 C22 H22 120.7 . . ?
C23 C22 H22 120.7 . . ?
C22 C23 C24 120.7(6) . . ?
C22 C23 H23 119.6 . . ?
C24 C23 H23 119.6 . . ?
C19 C24 C23 118.5(5) . . ?
C19 C24 H24 120.7 . . ?
C23 C24 H24 120.7 . . ?
C31 P1 C25 105.39(13) . . ?
C31 P1 C37 102.97(13) . . ?
C25 P1 C37 101.78(13) . . ?
C31 P1 Ru1 109.80(9) . . ?
C25 P1 Ru1 119.92(10) . . ?
C37 P1 Ru1 115.25(10) . . ?
C26 C25 C30 118.6(3) . . ?
C26 C25 P1 121.7(2) . . ?
C30 C25 P1 119.6(2) . . ?
C25 C26 C27 120.6(3) . . ?
C25 C26 H26 119.7 . . ?
C27 C26 H26 119.7 . . ?
C28 C27 C26 120.4(3) . . ?
C28 C27 H27 119.8 . . ?
C26 C27 H27 119.8 . . ?
C27 C28 C29 120.0(3) . . ?
C27 C28 H28 120.0 . . ?
C29 C28 H28 120.0 . . ?
C28 C29 C30 119.8(3) . . ?
C28 C29 H29 120.1 . . ?
C30 C29 H29 120.1 . . ?
C29 C30 C25 120.6(3) . . ?
C29 C30 H30 119.7 . . ?
C25 C30 H30 119.7 . . ?
C32 C31 C36 118.6(3) . . ?
C32 C31 P1 122.5(2) . . ?
C36 C31 P1 118.4(2) . . ?
C31 C32 C33 119.9(3) . . ?
C31 C32 H32 120.0 . . ?
C33 C32 H32 120.0 . . ?
C34 C33 C32 120.9(4) . . ?
C34 C33 H33 119.5 . . ?
C32 C33 H33 119.5 . . ?
C35 C34 C33 119.4(3) . . ?
C35 C34 H34 120.3 . . ?
C33 C34 H34 120.3 . . ?
C34 C35 C36 120.7(4) . . ?
C34 C35 H35 119.6 . . ?
C36 C35 H35 119.6 . . ?
C35 C36 C31 120.3(3) . . ?
C35 C36 H36 119.8 . . ?
C31 C36 H36 119.8 . . ?
C38 C37 C42 119.0(3) . . ?
C38 C37 P1 120.5(2) . . ?
C42 C37 P1 120.5(2) . . ?
C37 C38 C39 119.7(3) . . ?
C37 C38 H38 120.2 . . ?
C39 C38 H38 120.2 . . ?
C40 C39 C38 120.6(4) . . ?
C40 C39 H39 119.7 . . ?
C38 C39 H39 119.7 . . ?
C39 C40 C41 119.9(4) . . ?
C39 C40 H40 120.0 . . ?
C41 C40 H40 120.0 . . ?
C40 C41 C42 120.6(4) . . ?
C40 C41 H41 119.7 . . ?
C42 C41 H41 119.7 . . ?
C37 C42 C41 120.2(4) . . ?
C37 C42 H42 119.9 . . ?
C41 C42 H42 119.9 . . ?

loop_
_geom_bond_atom_site_label_1
_geom_bond_atom_site_label_2
_geom_bond_distance
_geom_bond_site_symmetry_2
_geom_bond_publ_flag
Ru1 N2 1.973(2) . ?
Ru1 N1 1.982(2) . ?
Ru1 P1 2.3212(7) . ?
Ru1 S1 2.3692(7) . ?
Ru1 Cl1 2.4100(7) . ?
Ru1 Cl2 2.4244(7) . ?
S1 C12 1.777(3) . ?
S1 C13 1.797(3) . ?
N1 C1 1.315(3) . ?
N1 H1 0.8600 . ?
C1 C2 1.436(4) . ?
C1 C6 1.450(4) . ?
S2 C2 1.774(3) . ?
S2 C19 1.776(4) . ?
N2 C6 1.355(3) . ?
N2 C7 1.416(3) . ?
C2 C3 1.363(5) . ?
C3 C4 1.423(5) . ?
C3 H3 0.9300 . ?
C4 C5 1.359(4) . ?
C4 H4 0.9300 . ?
C5 C6 1.422(4) . ?
C5 H5 0.9300 . ?
C7 C8 1.398(4) . ?
C7 C12 1.409(4) . ?
C8 C9 1.383(4) . ?
C8 H8 0.9300 . ?
C9 C10 1.375(5) . ?
C9 H9 0.9300 . ?
C10 C11 1.389(5) . ?
C10 H10 0.9300 . ?
C11 C12 1.390(4) . ?
C11 H11 0.9300 . ?
C13 C14 1.387(4) . ?
C13 C18 1.388(4) . ?
C14 C15 1.394(5) . ?
C14 H14 0.9300 . ?
C15 C16 1.368(5) . ?
C15 H15 0.9300 . ?
C16 C17 1.374(5) . ?
C16 H16 0.9300 . ?
C17 C18 1.374(5) . ?
C17 H17 0.9300 . ?
C18 H18 0.9300 . ?
C19 C24 1.378(5) . ?
C19 C20 1.386(6) . ?
C20 C21 1.363(7) . ?
C20 H20 0.9300 . ?
C21 C22 1.359(9) . ?
C21 H21 0.9300 . ?
C22 C23 1.386(9) . ?
C22 H22 0.9300 . ?
C23 C24 1.413(7) . ?
C23 H23 0.9300 . ?
C24 H24 0.9300 . ?
P1 C31 1.823(3) . ?
P1 C25 1.832(3) . ?
P1 C37 1.840(3) . ?
C25 C26 1.381(4) . ?
C25 C30 1.393(4) . ?
C26 C27 1.390(4) . ?
C26 H26 0.9300 . ?
C27 C28 1.366(5) . ?
C27 H27 0.9300 . ?
C28 C29 1.383(6) . ?
C28 H28 0.9300 . ?
C29 C30 1.388(5) . ?
C29 H29 0.9300 . ?
C30 H30 0.9300 . ?
C31 C32 1.382(4) . ?
C31 C36 1.398(4) . ?
C32 C33 1.393(5) . ?
C32 H32 0.9300 . ?
C33 C34 1.376(6) . ?
C33 H33 0.9300 . ?
C34 C35 1.362(6) . ?
C34 H34 0.9300 . ?
C35 C36 1.387(4) . ?
C35 H35 0.9300 . ?
C36 H36 0.9300 . ?
C37 C38 1.387(4) . ?
C37 C42 1.389(4) . ?
C38 C39 1.405(5) . ?
C38 H38 0.9300 . ?
C39 C40 1.363(6) . ?
C39 H39 0.9300 . ?
C40 C41 1.366(7) . ?
C40 H40 0.9300 . ?
C41 C42 1.394(5) . ?
C41 H41 0.9300 . ?
C42 H42 0.9300 . ?
